data_8000191
loop_
_publ_author_name
'Takao, Koichiro'
'Ikeda, Yasuhisa'

_publ_section_title
;
 Alternative Route to Metal Halide Free Ionic Liquids
;
_journal_issue 7
_journal_name_full 'Chemistry Letters'
_journal_page_first 682
_journal_paper_doi 10.1246/cl.2008.682
_journal_volume 37
_journal_year 2008
_chemical_formula_moiety 'C4 H6 B F3 N2 '
_chemical_formula_sum 'C4 H6 B F3 N2'
_chemical_formula_weight 149.92
_space_group_IT_number 62
_symmetry_cell_setting orthorhombic
_symmetry_Int_Tables_number 62
_symmetry_space_group_name_Hall '-P 2ac 2n'
_symmetry_space_group_name_H-M 'P n m a'
_atom_sites_solution_hydrogens geom
_atom_sites_solution_primary direct
_atom_sites_solution_secondary difmap
_audit_creation_method SHELXL-97
_cell_angle_alpha 90.00
_cell_angle_beta 90.00
_cell_angle_gamma 90.00
_cell_formula_units_Z 4
_cell_length_a 11.538(4)
_cell_length_b 6.635(3)
_cell_length_c 8.259(3)
_cell_measurement_reflns_used 5866
_cell_measurement_temperature 173(2)
_cell_measurement_theta_max 27.6
_cell_measurement_theta_min 3.0
_cell_volume 632.3(4)
_computing_cell_refinement PROCESS-AUTO
_computing_data_collection PROCESS-AUTO
_computing_data_reduction CrystalStructure
_computing_structure_refinement 'SHELXL-97 (Sheldrick, 1997)'
_computing_structure_solution SIR92
_diffrn_ambient_temperature 173(2)
_diffrn_detector_area_resol_mean 10.00
_diffrn_measured_fraction_theta_full 1.000
_diffrn_measured_fraction_theta_max 1.000
_diffrn_measurement_device_type 'Rigaku RAXIS-RAPID'
_diffrn_measurement_method \w
_diffrn_radiation_monochromator graphite
_diffrn_radiation_source 'fine-focus sealed tube'
_diffrn_radiation_type MoK\a
_diffrn_radiation_wavelength 0.71075
_diffrn_reflns_av_R_equivalents 0.0212
_diffrn_reflns_av_sigmaI/netI 0.0092
_diffrn_reflns_limit_h_max 14
_diffrn_reflns_limit_h_min -14
_diffrn_reflns_limit_k_max 8
_diffrn_reflns_limit_k_min -8
_diffrn_reflns_limit_l_max 10
_diffrn_reflns_limit_l_min -10
_diffrn_reflns_number 5550
_diffrn_reflns_theta_full 27.48
_diffrn_reflns_theta_max 27.48
_diffrn_reflns_theta_min 3.03
_exptl_absorpt_coefficient_mu 0.158
_exptl_absorpt_correction_T_max 0.9691
_exptl_absorpt_correction_T_min 0.9691
_exptl_absorpt_correction_type numerical
_exptl_absorpt_process_details
;
    Higashi, T. (1999). Program for Absorption Correction.
    Rigaku Corporation, Tokyo, Japan.
;
_exptl_crystal_colour colorless
_exptl_crystal_density_diffrn 1.575
_exptl_crystal_density_method 'not measured'
_exptl_crystal_description needle
_exptl_crystal_F_000 304
_exptl_crystal_size_max 0.20
_exptl_crystal_size_mid 0.20
_exptl_crystal_size_min 0.20
_refine_diff_density_max 0.318
_refine_diff_density_min -0.356
_refine_diff_density_rms 0.054
_refine_ls_extinction_coef 0.117(11)
_refine_ls_extinction_expression Fc^*^=kFc[1+0.001xFc^2^\l^3^/sin(2\q)]^-1/4^
_refine_ls_extinction_method SHELXL
_refine_ls_goodness_of_fit_ref 1.046
_refine_ls_hydrogen_treatment constr
_refine_ls_matrix_type full
_refine_ls_number_parameters 75
_refine_ls_number_reflns 787
_refine_ls_number_restraints 0
_refine_ls_restrained_S_all 1.046
_refine_ls_R_factor_all 0.0613
_refine_ls_R_factor_gt 0.0536
_refine_ls_shift/su_max 0.000
_refine_ls_shift/su_mean 0.000
_refine_ls_structure_factor_coef Fsqd
_refine_ls_weighting_details 'calc w=1/[\s^2^(Fo^2^)+(0.0446P)^2^+0.5916P] where P=(Fo^2^+2Fc^2^)/3'
_refine_ls_weighting_scheme calc
_refine_ls_wR_factor_gt 0.1218
_refine_ls_wR_factor_ref 0.1274
_reflns_number_gt 683
_reflns_number_total 787
_reflns_threshold_expression >2sigma(I)
_cod_data_source_file 37-682sup1.cif
_cod_data_source_block shelxl
_cod_database_code 8000191

loop_
_symmetry_equiv_pos_as_xyz
'x, y, z'
'-x+1/2, y+1/2, z+1/2'
'x, -y+1/2, z'
'-x+1/2, -y, z+1/2'
'-x, -y, -z'
'x-1/2, -y-1/2, -z-1/2'
'-x, y-1/2, -z'
'x-1/2, y, -z-1/2'

loop_
_atom_site_label
_atom_site_type_symbol
_atom_site_fract_x
_atom_site_fract_y
_atom_site_fract_z
_atom_site_U_iso_or_equiv
_atom_site_adp_type
_atom_site_occupancy
_atom_site_symmetry_multiplicity
_atom_site_calc_flag
_atom_site_refinement_flags
_atom_site_disorder_assembly
_atom_site_disorder_group
F1 F 0.3234(3) 0.2500 0.8352(4) 0.108(2) Uani 0.67 2 d SP S 1
F2 F 0.2148(3) 0.0865(4) 0.6593(4) 0.0893(12) Uani 0.67 1 d P B 1
F3 F 0.1858(6) 0.2500 0.6105(10) 0.171(9) Uani 0.33 2 d SP S 2
F4 F 0.2890(7) 0.0921(10) 0.7796(11) 0.123(3) Uani 0.33 1 d P B 2
N1 N 0.38478(16) 0.2500 0.5629(2) 0.0292(5) Uani 1 2 d S . .
N2 N 0.48103(18) 0.2500 0.3363(3) 0.0329(5) Uani 1 2 d S . .
C1 C 0.3759(2) 0.2500 0.4028(3) 0.0309(6) Uani 1 2 d S . .
H1 H 0.3051 0.2500 0.3442 0.037 Uiso 1 2 calc SR . .
C2 C 0.5016(2) 0.2500 0.5995(3) 0.0311(6) Uani 1 2 d S . .
H2 H 0.5340 0.2500 0.7052 0.037 Uiso 1 2 calc SR . .
C3 C 0.5616(2) 0.2500 0.4594(3) 0.0347(6) Uani 1 2 d S . .
H3 H 0.6436 0.2500 0.4479 0.042 Uiso 1 2 calc SR . .
C4 C 0.5063(3) 0.2500 0.1624(3) 0.0484(8) Uani 1 2 d S . .
H4A H 0.5332 0.3840 0.1297 0.058 Uiso 0.50 1 calc PR . .
H4B H 0.4358 0.2158 0.1021 0.058 Uiso 0.50 1 calc PR . .
H4C H 0.5666 0.1502 0.1392 0.058 Uiso 0.50 1 calc PR . .
B1 B 0.2808(3) 0.2500 0.6866(4) 0.0362(7) Uani 1 2 d S . .

loop_
_atom_site_aniso_label
_atom_site_aniso_U_11
_atom_site_aniso_U_22
_atom_site_aniso_U_33
_atom_site_aniso_U_23
_atom_site_aniso_U_13
_atom_site_aniso_U_12
F1 0.0513(19) 0.245(7) 0.0283(15) 0.000 -0.0008(13) 0.000
F2 0.083(2) 0.0711(18) 0.114(3) -0.0408(18) 0.0629(18) -0.0467(16)
F3 0.023(3) 0.45(3) 0.040(4) 0.000 -0.008(3) 0.000
F4 0.138(6) 0.085(5) 0.147(7) 0.075(5) 0.102(5) 0.051(4)
N1 0.0266(10) 0.0289(10) 0.0321(11) 0.000 -0.0009(8) 0.000
N2 0.0344(11) 0.0308(10) 0.0335(11) 0.000 0.0041(8) 0.000
C1 0.0289(11) 0.0325(12) 0.0312(12) 0.000 -0.0009(9) 0.000
C2 0.0284(11) 0.0290(12) 0.0360(12) 0.000 -0.0047(9) 0.000
C3 0.0277(11) 0.0299(12) 0.0466(15) 0.000 0.0010(10) 0.000
C4 0.0562(17) 0.0552(18) 0.0338(14) 0.000 0.0108(13) 0.000
B1 0.0338(14) 0.0393(15) 0.0353(14) 0.000 0.0048(12) 0.000

loop_
_atom_type_symbol
_atom_type_description
_atom_type_scat_dispersion_real
_atom_type_scat_dispersion_imag
_atom_type_scat_source
B B 0.0013 0.0007 'International Tables Vol C Tables 4.2.6.8 and 6.1.1.4'
C C 0.0033 0.0016 'International Tables Vol C Tables 4.2.6.8 and 6.1.1.4'
F F 0.0171 0.0103 'International Tables Vol C Tables 4.2.6.8 and 6.1.1.4'
H H 0.0000 0.0000 'International Tables Vol C Tables 4.2.6.8 and 6.1.1.4'
N N 0.0061 0.0033 'International Tables Vol C Tables 4.2.6.8 and 6.1.1.4'

loop_
_geom_angle_atom_site_label_1
_geom_angle_atom_site_label_2
_geom_angle_atom_site_label_3
_geom_angle
_geom_angle_site_symmetry_1
_geom_angle_site_symmetry_3
C1 N1 C2 107.1(2) . .
C1 N1 B1 126.0(2) . .
C2 N1 B1 126.9(2) . .
C1 N2 C3 108.1(2) . .
C1 N2 C4 125.9(2) . .
C3 N2 C4 126.1(2) . .
N1 C1 N2 110.0(2) . .
N1 C1 H1 125.0 . .
N2 C1 H1 125.0 . .
C3 C2 N1 108.3(2) . .
C3 C2 H2 125.9 . .
N1 C2 H2 125.9 . .
C2 C3 N2 106.6(2) . .
C2 C3 H3 126.7 . .
N2 C3 H3 126.7 . .
N2 C4 H4A 109.5 . .
N2 C4 H4B 109.5 . .
H4A C4 H4B 109.5 . .
N2 C4 H4C 109.5 . .
H4A C4 H4C 109.5 . .
H4B C4 H4C 109.5 . .
F3 B1 F4 110.9(5) . .
F3 B1 F4 110.9(5) . 3
F4 B1 F4 107.1(10) . 3
F1 B1 F2 111.5(2) . .
F1 B1 F2 111.5(2) . 3
F2 B1 F2 107.6(4) . 3
F3 B1 N1 109.8(4) . .
F4 B1 N1 109.1(3) . .
F4 B1 N1 109.1(3) 3 .
F1 B1 N1 108.6(3) . .
F2 B1 N1 108.84(18) . .
F2 B1 N1 108.84(18) 3 .

loop_
_geom_bond_atom_site_label_1
_geom_bond_atom_site_label_2
_geom_bond_distance
_geom_bond_site_symmetry_2
F1 B1 1.322(4) .
F2 B1 1.345(3) .
F3 B1 1.264(7) .
F4 B1 1.303(6) .
N1 C1 1.326(3) .
N1 C2 1.381(3) .
N1 B1 1.575(3) .
N2 C1 1.331(3) .
N2 C3 1.379(3) .
N2 C4 1.465(3) .
C1 H1 0.9500 .
C2 C3 1.349(4) .
C2 H2 0.9500 .
C3 H3 0.9500 .
C4 H4A 0.9800 .
C4 H4B 0.9800 .
C4 H4C 0.9800 .
B1 F4 1.303(6) 3
B1 F2 1.345(3) 3

loop_
_geom_torsion_atom_site_label_1
_geom_torsion_atom_site_label_2
_geom_torsion_atom_site_label_3
_geom_torsion_atom_site_label_4
_geom_torsion
_geom_torsion_site_symmetry_4
C2 N1 C1 N2 0.0 .
B1 N1 C1 N2 180.0 .
C3 N2 C1 N1 0.0 .
C4 N2 C1 N1 180.0 .
C1 N1 C2 C3 0.0 .
B1 N1 C2 C3 180.0 .
N1 C2 C3 N2 0.0 .
C1 N2 C3 C2 0.0 .
C4 N2 C3 C2 180.0 .
C1 N1 B1 F3 0.0 .
C2 N1 B1 F3 180.0 .
C1 N1 B1 F4 121.7(6) .
C2 N1 B1 F4 -58.3(6) .
C1 N1 B1 F4 -121.7(6) 3
C2 N1 B1 F4 58.3(6) 3
C1 N1 B1 F1 180.0 .
C2 N1 B1 F1 0.0 .
C1 N1 B1 F2 58.5(3) .
C2 N1 B1 F2 -121.5(3) .
C1 N1 B1 F2 -58.5(3) 3
C2 N1 B1 F2 121.5(3) 3
